data_1569280
loop_
_publ_author_name
'Chmovzh, Timofey N.'
'Alekhina, Daria A.'
'Kudryashev, Timofey A.'
'Aysin, Rinat R.'
'Korlyukov, Alexander A.'
'Rakitin, Oleg A.'

_publ_section_title
;
 Benzo[1,2-<i>d</i>:4,5-<i>d</i>']bis([1,2,3]thiadiazole) and Its Bromo
 Derivatives: Molecular Structure and Reactivity.
;
_journal_issue 10
_journal_name_full 'International journal of molecular sciences'
_journal_page_first 8835
_journal_paper_doi 10.3390/ijms24108835
_journal_volume 24
_journal_year 2023
_chemical_formula_moiety '2(Br C3 N2 S)'
_chemical_formula_sum 'C6 Br2 N4 S2'
_chemical_formula_weight 352.04
_space_group_crystal_system monoclinic
_space_group_IT_number 14
_space_group_name_Hall '-P 2yn'
_space_group_name_H-M_alt 'P 1 21/n 1'
_audit_creation_date 2023-05-08
_audit_creation_method
;
Olex2 1.5
(compiled 2022.04.07 svn.rca3783a0 for OlexSys, GUI svn.r6498)
;
_cell_angle_alpha 90
_cell_angle_beta 119.312(3)
_cell_angle_gamma 90
_cell_formula_units_Z 4
_cell_length_a 16.1779(4)
_cell_length_b 3.88730(10)
_cell_length_c 16.1804(4)
_cell_measurement_reflns_used 22563
_cell_measurement_temperature 100.00(10)
_cell_measurement_theta_max 35.5890
_cell_measurement_theta_min 2.8630
_cell_volume 887.28(5)
_computing_cell_refinement 'CrysAlisPro 1.171.41.118a (Rigaku OD, 2021)'
_computing_data_collection 'CrysAlisPro 1.171.41.118a (Rigaku OD, 2021)'
_computing_data_reduction 'CrysAlisPro 1.171.41.118a (Rigaku OD, 2021)'
_computing_molecular_graphics 'Olex2 1.5 (Dolomanov et al., 2009)'
_computing_publication_material 'Olex2 1.5 (Dolomanov et al., 2009)'
_computing_structure_refinement 'XL  (Sheldrick, 2008)'
_diffrn_ambient_temperature 100.15
_diffrn_detector_area_resol_mean 10.0000
_diffrn_detector_type HyPix
_diffrn_measured_fraction_theta_full 0.999
_diffrn_measured_fraction_theta_max 0.999
_diffrn_measurement_details
;
List of Runs (angles in degrees, time in seconds):

  # Type    Start    End  Width  t~exp~   \w     \q     \k     \f   Frames
--------------------------------------------------------------------------
  1  \w    -48.00   6.25   0.35    3.00    --  -17.87  96.00 -89.00  155
  2  \w    -29.00  48.00   0.35    3.00    --   18.03 -96.00 161.00  220
  3  \w    -29.00  55.70   0.35    3.00    --  -17.87  19.00-120.00  242
  4  \w    -90.00  -8.10   0.35    3.00    --  -17.87 -38.00 -30.00  234
  5  \w    -90.00  -5.30   0.35    3.00    --  -17.87 -57.00-120.00  242
  6  \w    -56.00   4.20   0.35    3.00    --   18.03 -19.00 120.00  172
  7  \w     -4.00  89.10   0.35    3.00    --   18.03  77.00 150.00  266
  8  \w     39.00  88.70   0.35    3.00    --   18.03-178.00  60.00  142
  9  \w      4.00  88.70   0.35    3.00    --   18.03  57.00  60.00  242
 10  \w    -56.00   4.20   0.35    3.00    --   18.03 -19.00-150.00  172
 11  \w    -32.00  52.70   0.35    3.00    --  -17.87  57.00  30.00  242
 12  \w      7.00  88.90   0.35    3.00    --   18.03  38.00-180.00  234
 13  \w    -23.00  49.10   0.35    3.00    --   18.03 -99.00-150.00  206
 14  \w    -23.00  49.10   0.35    3.00    --   18.03 -99.00 -90.00  206
 15  \w      4.00  88.70   0.35    3.00    --   18.03  57.00 -90.00  242
 16  \w    -23.00   2.20   0.35    3.00    --   18.03 -99.00  30.00   72
 17  \w    -54.00  21.25   0.35    3.00    --   18.03 -38.00  60.00  215
;
_diffrn_measurement_device 'four-circle diffractometer'
_diffrn_measurement_device_type 'XtaLAB Synergy, Dualflex, HyPix'
_diffrn_measurement_method '\w scans'
_diffrn_radiation_type MoK\a
_diffrn_radiation_wavelength 0.71073
_diffrn_reflns_av_R_equivalents 0.0815
_diffrn_reflns_av_unetI/netI 0.0292
_diffrn_reflns_Laue_measured_fraction_full 0.999
_diffrn_reflns_Laue_measured_fraction_max 0.999
_diffrn_reflns_limit_h_max 20
_diffrn_reflns_limit_h_min -20
_diffrn_reflns_limit_k_max 4
_diffrn_reflns_limit_k_min -4
_diffrn_reflns_limit_l_max 20
_diffrn_reflns_limit_l_min -20
_diffrn_reflns_number 28713
_diffrn_reflns_point_group_measured_fraction_full 0.999
_diffrn_reflns_point_group_measured_fraction_max 0.999
_diffrn_reflns_theta_full 25.242
_diffrn_reflns_theta_max 26.996
_diffrn_reflns_theta_min 2.492
_exptl_absorpt_coefficient_mu 9.562
_exptl_absorpt_correction_T_max 1.00000
_exptl_absorpt_correction_T_min 0.12670
_exptl_absorpt_correction_type multi-scan
_exptl_absorpt_process_details
;
CrysAlisPro 1.171.41.118a (Rigaku Oxford Diffraction, 2021)
Empirical absorption correction using spherical harmonics,
implemented in SCALE3 ABSPACK scaling algorithm.
;
_exptl_crystal_colour yellow
_exptl_crystal_colour_primary yellow
_exptl_crystal_density_diffrn 2.635
_exptl_crystal_density_method 'not measured'
_exptl_crystal_description block
_exptl_crystal_F_000 664
_exptl_crystal_size_max 0.56
_exptl_crystal_size_mid 0.3
_exptl_crystal_size_min 0.2
_refine_diff_density_max 2.192
_refine_diff_density_min -0.660
_refine_diff_density_rms 0.201
_refine_ls_extinction_method none
_refine_ls_goodness_of_fit_ref 1.061
_refine_ls_hydrogen_treatment undef
_refine_ls_matrix_type full
_refine_ls_number_parameters 128
_refine_ls_number_reflns 1924
_refine_ls_number_restraints 0
_refine_ls_restrained_S_all 1.061
_refine_ls_R_factor_all 0.0392
_refine_ls_R_factor_gt 0.0390
_refine_ls_shift/su_max 0.000
_refine_ls_shift/su_mean 0.000
_refine_ls_structure_factor_coef Fsqd
_refine_ls_weighting_details 'w=1/[\s^2^(Fo^2^)+(0.0786P)^2^+0.9573P] where P=(Fo^2^+2Fc^2^)/3'
_refine_ls_weighting_scheme calc
_refine_ls_wR_factor_gt 0.1055
_refine_ls_wR_factor_ref 0.1057
_reflns_Friedel_coverage 0.000
_reflns_number_gt 1906
_reflns_number_total 1924
_reflns_threshold_expression 'I > 2\s(I)'
_cod_data_source_file 2210625.cif
_cod_data_source_block tim-31
_cod_original_cell_volume 887.28(4)
_cod_database_code 1569280
_shelx_shelxl_version_number 2018/3
_shelx_space_group_comment
;
The symmetry employed for this shelxl refinement is uniquely defined
by the following loop, which should always be used as a source of
symmetry information in preference to the above space-group names.
They are only intended as comments.
;
_shelx_estimated_absorpt_t_max 0.251
_shelx_estimated_absorpt_t_min 0.075
_olex2_refinement_description
;
1. Twinned data refinement
 Scales: 0.521(3)
 0.479(3)
;
_olex2_submission_special_instructions 'No special instructions were received'
_oxdiff_exptl_absorpt_empirical_details
;
Empirical correction (ABSPACK) includes:
- Absorption correction using spherical harmonics
- Frame scaling
;

loop_
_space_group_symop_operation_xyz
'x, y, z'
'-x+1/2, y+1/2, -z+1/2'
'-x, -y, -z'
'x-1/2, -y-1/2, z-1/2'

loop_
_atom_site_label
_atom_site_type_symbol
_atom_site_fract_x
_atom_site_fract_y
_atom_site_fract_z
_atom_site_U_iso_or_equiv
_atom_site_adp_type
_atom_site_occupancy
_atom_site_site_symmetry_order
_atom_site_calc_flag
_atom_site_refinement_flags_posn
_atom_site_refinement_flags_adp
_atom_site_refinement_flags_occupancy
_atom_site_disorder_assembly
_atom_site_disorder_group
Br1 Br 0.86029(4) 0.7653(2) 0.28005(3) 0.01395(17) Uani 1 1 d . . . . .
Br2 Br 0.28025(3) 1.27244(16) 0.36306(4) 0.01523(17) Uani 1 1 d . . . . .
S1 S 0.89112(9) 0.1730(3) 0.59135(9) 0.0187(3) Uani 1 1 d . . . . .
S2 S 0.59219(10) 0.7061(5) 0.38832(10) 0.0196(4) Uani 1 1 d . . . . .
N1 N 0.8070(3) 0.3973(11) 0.4245(3) 0.0192(9) Uani 1 1 d . . . . .
N2 N 0.7913(4) 0.2493(10) 0.4867(4) 0.0160(9) Uani 1 1 d . . . . .
N3 N 0.4254(3) 0.9313(11) 0.3067(3) 0.0231(9) Uani 1 1 d . . . . .
N4 N 0.4856(4) 0.7866(10) 0.2892(3) 0.0205(9) Uani 1 1 d . . . . .
C1 C 1.0383(3) 0.6560(12) 0.4491(3) 0.0171(9) Uani 1 1 d . . . . .
C2 C 0.9397(3) 0.6142(12) 0.4043(3) 0.0171(9) Uani 1 1 d . . . . .
C3 C 0.9029(3) 0.4577(12) 0.4567(3) 0.0168(8) Uani 1 1 d . . . . .
C4 C 0.4473(3) 1.1429(13) 0.5376(4) 0.0207(10) Uani 1 1 d . . . . .
C5 C 0.4036(3) 1.1163(12) 0.4405(3) 0.0192(9) Uani 1 1 d . . . . .
C6 C 0.4569(3) 0.9738(12) 0.4022(3) 0.0192(9) Uani 1 1 d . . . . .

loop_
_atom_site_aniso_label
_atom_site_aniso_U_11
_atom_site_aniso_U_22
_atom_site_aniso_U_33
_atom_site_aniso_U_23
_atom_site_aniso_U_13
_atom_site_aniso_U_12
Br1 0.0100(4) 0.0208(3) 0.0090(4) 0.00156(14) 0.0030(2) 0.00098(14)
Br2 0.0088(4) 0.0235(3) 0.0110(4) 0.00062(14) 0.0030(2) 0.00139(13)
S1 0.0131(6) 0.0295(7) 0.0137(6) 0.0011(5) 0.0067(4) -0.0007(5)
S2 0.0102(6) 0.0374(9) 0.0122(6) -0.0021(4) 0.0064(5) 0.0006(4)
N1 0.0152(17) 0.028(2) 0.0153(18) -0.0033(16) 0.0079(14) -0.0021(16)
N2 0.018(2) 0.0218(19) 0.007(2) 0.0009(12) 0.0052(16) 0.0007(13)
N3 0.020(2) 0.033(2) 0.0203(19) -0.0015(17) 0.0124(16) 0.0000(16)
N4 0.019(2) 0.029(2) 0.007(2) -0.0001(15) 0.0007(16) 0.0027(16)
C1 0.016(2) 0.027(2) 0.012(2) -0.0003(19) 0.0096(19) 0.0013(19)
C2 0.017(2) 0.020(2) 0.0129(19) 0.0009(17) 0.0064(16) -0.0001(17)
C3 0.016(2) 0.021(2) 0.0127(19) -0.0026(16) 0.0060(16) -0.0012(16)
C4 0.017(2) 0.024(2) 0.022(2) -0.004(2) 0.0105(19) -0.003(2)
C5 0.015(2) 0.019(2) 0.021(2) 0.0020(19) 0.0069(18) -0.0008(18)
C6 0.013(2) 0.025(2) 0.017(2) 0.0049(18) 0.0053(17) -0.0005(18)

loop_
_atom_type_symbol
_atom_type_description
_atom_type_scat_dispersion_real
_atom_type_scat_dispersion_imag
_atom_type_scat_source
Br Br -0.2901 2.4595 'International Tables Vol C Tables 4.2.6.8 and 6.1.1.4'
C C 0.0033 0.0016 'International Tables Vol C Tables 4.2.6.8 and 6.1.1.4'
N N 0.0061 0.0033 'International Tables Vol C Tables 4.2.6.8 and 6.1.1.4'
S S 0.1246 0.1234 'International Tables Vol C Tables 4.2.6.8 and 6.1.1.4'

loop_
_geom_angle_atom_site_label_1
_geom_angle_atom_site_label_2
_geom_angle_atom_site_label_3
_geom_angle
_geom_angle_site_symmetry_1
_geom_angle_site_symmetry_3
_geom_angle_publ_flag
N2 S1 C1 92.2(3) . 3_766 ?
N4 S2 C4 92.5(3) . 3_676 ?
N2 N1 C3 113.1(4) . . ?
N1 N2 S1 113.7(4) . . ?
N4 N3 C6 113.5(4) . . ?
N3 N4 S2 113.8(4) . . ?
C2 C1 S1 130.8(4) . 3_766 ?
C2 C1 C3 121.0(4) . 3_766 ?
C3 C1 S1 108.2(3) 3_766 3_766 ?
C1 C2 Br1 121.8(3) . . ?
C3 C2 Br1 121.2(3) . . ?
C3 C2 C1 117.0(4) . . ?
N1 C3 C1 112.8(4) . 3_766 ?
C2 C3 N1 125.2(4) . . ?
C2 C3 C1 122.0(4) . 3_766 ?
C5 C4 S2 131.7(4) . 3_676 ?
C5 C4 C6 121.9(4) . 3_676 ?
C6 C4 S2 106.4(4) 3_676 3_676 ?
C4 C5 Br2 121.7(3) . . ?
C4 C5 C6 116.9(4) . . ?
C6 C5 Br2 121.4(4) . . ?
N3 C6 C4 113.8(4) . 3_676 ?
N3 C6 C5 125.0(4) . . ?
C5 C6 C4 121.2(4) . 3_676 ?

loop_
_geom_bond_atom_site_label_1
_geom_bond_atom_site_label_2
_geom_bond_distance
_geom_bond_site_symmetry_2
_geom_bond_publ_flag
Br1 C2 1.873(4) . ?
Br2 C5 1.864(5) . ?
S1 N2 1.699(5) . ?
S1 C1 1.704(5) 3_766 ?
S2 N4 1.713(5) . ?
S2 C4 1.714(5) 3_676 ?
N1 N2 1.288(6) . ?
N1 C3 1.394(5) . ?
N3 N4 1.270(7) . ?
N3 C6 1.381(6) . ?
C1 C2 1.402(6) . ?
C1 C3 1.415(6) 3_766 ?
C2 C3 1.393(5) . ?
C4 C5 1.376(7) . ?
C4 C6 1.441(6) 3_676 ?
C5 C6 1.399(6) . ?

loop_
_geom_torsion_atom_site_label_1
_geom_torsion_atom_site_label_2
_geom_torsion_atom_site_label_3
_geom_torsion_atom_site_label_4
_geom_torsion
_geom_torsion_site_symmetry_1
_geom_torsion_site_symmetry_2
_geom_torsion_site_symmetry_3
_geom_torsion_site_symmetry_4
_geom_torsion_publ_flag
Br1 C2 C3 N1 0.0(6) . . . . ?
Br1 C2 C3 C1 -179.5(3) . . . 3_766 ?
Br2 C5 C6 N3 -0.6(7) . . . . ?
Br2 C5 C6 C4 179.3(4) . . . 3_676 ?
S1 C1 C2 Br1 -1.6(6) 3_766 . . . ?
S1 C1 C2 C3 179.0(4) 3_766 . . . ?
S2 C4 C5 Br2 2.4(7) 3_676 . . . ?
S2 C4 C5 C6 -179.1(4) 3_676 . . . ?
N2 N1 C3 C1 -0.3(6) . . . 3_766 ?
N2 N1 C3 C2 -179.9(4) . . . . ?
N4 N3 C6 C4 2.1(6) . . . 3_676 ?
N4 N3 C6 C5 -178.0(5) . . . . ?
C1 S1 N2 N1 -0.9(4) 3_766 . . . ?
C1 C2 C3 N1 179.4(4) . . . . ?
C1 C2 C3 C1 -0.2(7) . . . 3_766 ?
C3 N1 N2 S1 0.9(5) . . . . ?
C3 C1 C2 Br1 179.5(3) 3_766 . . . ?
C3 C1 C2 C3 0.2(7) 3_766 . . . ?
C4 S2 N4 N3 3.3(4) 3_676 . . . ?
C4 C5 C6 N3 -179.1(5) . . . . ?
C4 C5 C6 C4 0.8(8) . . . 3_676 ?
C6 N3 N4 S2 -3.7(6) . . . . ?
C6 C4 C5 Br2 -179.3(4) 3_676 . . . ?
C6 C4 C5 C6 -0.8(8) 3_676 . . . ?

loop_
_twin_individual_id
_twin_individual_mass_fraction_refined
1 0.521(3)
2 0.479(3)
